data_4512453
loop_
_publ_author_name
'Chae, Seung Hyun'
'Kim, Hyun-Chul'
'Lee, Young Sun'
'Huh, Seong'
'Kim, Sung-Jin'
'Kim, Youngmee'
'Lee, Suk Joong'

_publ_section_title
;
 Thermally Robust 3-D Co-DpyDtolP-MOF with Hexagonally Oriented
 Micropores: Formation of Polyiodine Chains in a MOF Single Crystal
;
_journal_name_full 'Crystal Growth &amp; Design'
_journal_page_first 141201145535002
_journal_paper_doi 10.1021/cg501324r
_journal_year 2014
_chemical_formula_sum 'C44 H30 Co N6'
_chemical_formula_weight 701.67
_chemical_name_systematic
; 
 ? 
;
_space_group_IT_number 148
_symmetry_cell_setting trigonal
_symmetry_space_group_name_Hall '-R 3'
_symmetry_space_group_name_H-M 'R -3 :H'
_atom_sites_solution_hydrogens geom
_atom_sites_solution_primary direct
_atom_sites_solution_secondary difmap
_audit_creation_method SHELXTL
_cell_angle_alpha 90.00
_cell_angle_beta 90.00
_cell_angle_gamma 120.00
_cell_formula_units_Z 9
_cell_length_a 32.6467(11)
_cell_length_b 32.6467(11)
_cell_length_c 9.2525(4)
_cell_measurement_temperature 100(2)
_cell_volume 8540.2(5)
_computing_cell_refinement 'D8 Venture'
_computing_data_collection 'D8 Venture'
_computing_data_reduction 'D8 Venture'
_computing_molecular_graphics 'Bruker SHELXTL'
_computing_publication_material 'Bruker SHELXTL'
_computing_structure_refinement 'SHELXL-97 (Sheldrick, 2008)'
_computing_structure_solution 'SHELXS-97 (Sheldrick, 2008)'
_diffrn_ambient_temperature 100(2)
_diffrn_measured_fraction_theta_full 0.962
_diffrn_measured_fraction_theta_max 0.962
_diffrn_measurement_device_type 'D8 Venture'
_diffrn_measurement_method 'phi and omega scans'
_diffrn_radiation_monochromator graphite
_diffrn_radiation_source 'fine-focus sealed tube'
_diffrn_radiation_type CuK\a
_diffrn_radiation_wavelength 1.54178
_diffrn_reflns_av_R_equivalents 0.1303
_diffrn_reflns_av_unetI/netI 0.0676
_diffrn_reflns_limit_h_max 40
_diffrn_reflns_limit_h_min -39
_diffrn_reflns_limit_k_max 40
_diffrn_reflns_limit_k_min -39
_diffrn_reflns_limit_l_max 11
_diffrn_reflns_limit_l_min -11
_diffrn_reflns_number 33770
_diffrn_reflns_theta_full 79.49
_diffrn_reflns_theta_max 79.49
_diffrn_reflns_theta_min 2.71
_exptl_absorpt_coefficient_mu 3.837
_exptl_absorpt_correction_T_max 0.9272
_exptl_absorpt_correction_T_min 0.5968
_exptl_absorpt_correction_type multi-scan
_exptl_absorpt_process_details '(SADABS: Bruker, 1997)'
_exptl_crystal_colour dark
_exptl_crystal_density_diffrn 1.228
_exptl_crystal_density_method 'not measured'
_exptl_crystal_description needle
_exptl_crystal_F_000 3267
_exptl_crystal_size_max 0.15
_exptl_crystal_size_mid 0.02
_exptl_crystal_size_min 0.02
_refine_diff_density_max 0.369
_refine_diff_density_min -0.316
_refine_diff_density_rms 0.058
_refine_ls_extinction_method none
_refine_ls_goodness_of_fit_ref 1.025
_refine_ls_hydrogen_treatment constr
_refine_ls_matrix_type full
_refine_ls_number_parameters 233
_refine_ls_number_reflns 3972
_refine_ls_number_restraints 0
_refine_ls_restrained_S_all 1.025
_refine_ls_R_factor_all 0.0877
_refine_ls_R_factor_gt 0.0495
_refine_ls_shift/su_max 0.000
_refine_ls_shift/su_mean 0.000
_refine_ls_structure_factor_coef Fsqd
_refine_ls_weighting_details 'calc w=1/[\s^2^(Fo^2^)+(0.0237P)^2^+19.3734P] where P=(Fo^2^+2Fc^2^)/3'
_refine_ls_weighting_scheme calc
_refine_ls_wR_factor_gt 0.0851
_refine_ls_wR_factor_ref 0.0982
_reflns_number_gt 2800
_reflns_number_total 3972
_reflns_threshold_expression >2sigma(I)
_cod_data_source_file I(956817).cif
_cod_data_source_block I
_cod_depositor_comments
;
The following automatic conversions were performed:

'_symmetry_cell_setting' value 'Trigonal' changed to 'trigonal'
according to
/home/saulius/struct/COD-crude-data--automatic-downloads/rss-feeds/ACS/lib/dictionaries/cif_core.dic
dictionary named 'cif_core.dic' version 2.4.2 from 2011-04-26.

Automatic conversion script
Id: cif_fix_values 2935 2014-11-11 08:27:57Z andrius 
;
_cod_original_sg_symbol_H-M R-3
_cod_database_code 4512453

loop_
_symmetry_equiv_pos_as_xyz
'x, y, z'
'-y, x-y, z'
'-x+y, -x, z'
'x+2/3, y+1/3, z+1/3'
'-y+2/3, x-y+1/3, z+1/3'
'-x+y+2/3, -x+1/3, z+1/3'
'x+1/3, y+2/3, z+2/3'
'-y+1/3, x-y+2/3, z+2/3'
'-x+y+1/3, -x+2/3, z+2/3'
'-x, -y, -z'
'y, -x+y, -z'
'x-y, x, -z'
'-x+2/3, -y+1/3, -z+1/3'
'y+2/3, -x+y+1/3, -z+1/3'
'x-y+2/3, x+1/3, -z+1/3'
'-x+1/3, -y+2/3, -z+2/3'
'y+1/3, -x+y+2/3, -z+2/3'
'x-y+1/3, x+2/3, -z+2/3'

loop_
_atom_site_label
_atom_site_type_symbol
_atom_site_fract_x
_atom_site_fract_y
_atom_site_fract_z
_atom_site_U_iso_or_equiv
_atom_site_adp_type
_atom_site_occupancy
_atom_site_symmetry_multiplicity
_atom_site_calc_flag
_atom_site_refinement_flags
Co1 Co 0.5000 1.0000 0.5000 0.01612(14) Uani 1 2 d S
N1 N 0.53320(7) 0.99792(7) 0.3211(2) 0.0185(4) Uani 1 1 d .
N2 N 0.44167(7) 0.94321(7) 0.4292(2) 0.0175(4) Uani 1 1 d .
N3 N 0.47016(7) 1.04340(7) 0.4055(2) 0.0216(5) Uani 1 1 d .
C1 C 0.58084(8) 1.02491(8) 0.2941(3) 0.0198(5) Uani 1 1 d .
C2 C 0.59315(9) 1.00912(9) 0.1648(3) 0.0259(6) Uani 1 1 d .
H2 H 0.6232 1.0220 0.1245 0.031 Uiso 1 1 calc R
C3 C 0.55313(9) 0.97226(9) 0.1130(3) 0.0253(6) Uani 1 1 d .
H3 H 0.5502 0.9549 0.0302 0.030 Uiso 1 1 calc R
C4 C 0.51583(8) 0.96503(8) 0.2103(3) 0.0199(5) Uani 1 1 d .
C5 C 0.46947(8) 0.92782(8) 0.1988(3) 0.0190(5) Uani 1 1 d .
C6 C 0.43489(8) 0.91833(8) 0.3021(3) 0.0196(5) Uani 1 1 d .
C7 C 0.38622(8) 0.88199(9) 0.2888(3) 0.0237(6) Uani 1 1 d .
H7 H 0.3730 0.8604 0.2133 0.028 Uiso 1 1 calc R
C8 C 0.36338(9) 0.88492(9) 0.4054(3) 0.0240(6) Uani 1 1 d .
H8 H 0.3314 0.8657 0.4260 0.029 Uiso 1 1 calc R
C9 C 0.39756(8) 0.92338(8) 0.4924(3) 0.0186(5) Uani 1 1 d .
C10 C 0.38666(8) 0.93831(8) 0.6192(3) 0.0196(5) Uani 1 1 d .
C11 C 0.45586(8) 0.89616(9) 0.0692(3) 0.0212(5) Uani 1 1 d .
C12 C 0.45600(9) 0.91327(9) -0.0676(3) 0.0253(6) Uani 1 1 d .
H12 H 0.4653 0.9450 -0.0795 0.030 Uiso 1 1 calc R
C13 C 0.44247(9) 0.88380(10) -0.1876(3) 0.0282(6) Uani 1 1 d .
H13 H 0.4424 0.8961 -0.2782 0.034 Uiso 1 1 calc R
C14 C 0.42904(9) 0.83645(10) -0.1748(3) 0.0300(7) Uani 1 1 d .
C15 C 0.42897(9) 0.81918(10) -0.0379(3) 0.0320(7) Uani 1 1 d .
H15 H 0.4199 0.7875 -0.0267 0.038 Uiso 1 1 calc R
C16 C 0.44215(9) 0.84839(9) 0.0830(3) 0.0275(6) Uani 1 1 d .
H16 H 0.4418 0.8360 0.1737 0.033 Uiso 1 1 calc R
C17 C 0.41613(11) 0.80524(11) -0.3067(3) 0.0457(8) Uani 1 1 d .
H17A H 0.4022 0.8159 -0.3780 0.069 Uiso 1 1 calc R
H17B H 0.3939 0.7732 -0.2802 0.069 Uiso 1 1 calc R
H17C H 0.4441 0.8068 -0.3459 0.069 Uiso 1 1 calc R
C18 C 0.33598(9) 0.91302(9) 0.6643(3) 0.0210(5) Uani 1 1 d .
C19 C 0.31972(9) 0.87999(9) 0.7743(3) 0.0251(6) Uani 1 1 d .
H19 H 0.3406 0.8738 0.8253 0.030 Uiso 1 1 calc R
C20 C 0.47707(9) 1.08251(9) 0.4740(3) 0.0255(6) Uani 1 1 d .
H20 H 0.4992 1.0943 0.5484 0.031 Uiso 1 1 calc R
C21 C 0.43812(9) 1.02742(9) 0.2993(3) 0.0244(6) Uani 1 1 d .
H21 H 0.4327 1.0003 0.2498 0.029 Uiso 1 1 calc R
C22 C 0.30307(9) 0.92072(9) 0.5922(3) 0.0242(6) Uani 1 1 d .
H22 H 0.3126 0.9427 0.5177 0.029 Uiso 1 1 calc R

loop_
_atom_site_aniso_label
_atom_site_aniso_U_11
_atom_site_aniso_U_22
_atom_site_aniso_U_33
_atom_site_aniso_U_23
_atom_site_aniso_U_13
_atom_site_aniso_U_12
Co1 0.0122(3) 0.0161(3) 0.0205(3) 0.0012(2) 0.0006(2) 0.0074(2)
N1 0.0152(10) 0.0193(11) 0.0214(11) 0.0003(9) -0.0009(8) 0.0089(9)
N2 0.0140(10) 0.0183(10) 0.0199(11) -0.0012(9) 0.0003(8) 0.0078(9)
N3 0.0199(11) 0.0223(11) 0.0247(12) 0.0009(9) 0.0012(9) 0.0120(9)
C1 0.0165(12) 0.0218(13) 0.0205(14) 0.0017(10) 0.0026(10) 0.0091(11)
C2 0.0172(13) 0.0301(15) 0.0282(16) 0.0005(11) 0.0067(11) 0.0102(12)
C3 0.0230(14) 0.0277(14) 0.0243(15) -0.0018(11) 0.0036(11) 0.0120(12)
C4 0.0202(13) 0.0204(13) 0.0210(14) 0.0008(10) 0.0007(10) 0.0115(11)
C5 0.0188(13) 0.0188(12) 0.0219(14) 0.0017(10) -0.0002(10) 0.0113(11)
C6 0.0185(12) 0.0188(12) 0.0238(14) 0.0006(10) 0.0000(10) 0.0111(11)
C7 0.0183(13) 0.0202(13) 0.0293(15) -0.0024(11) -0.0013(11) 0.0071(11)
C8 0.0167(13) 0.0222(14) 0.0298(16) -0.0029(11) -0.0006(11) 0.0073(11)
C9 0.0157(12) 0.0198(13) 0.0211(14) 0.0028(10) 0.0006(10) 0.0095(10)
C10 0.0176(12) 0.0199(13) 0.0216(14) 0.0032(10) 0.0018(10) 0.0096(11)
C11 0.0145(12) 0.0231(13) 0.0256(15) -0.0032(11) 0.0004(10) 0.0090(11)
C12 0.0224(14) 0.0249(14) 0.0290(16) 0.0011(11) -0.0005(11) 0.0122(12)
C13 0.0240(14) 0.0352(16) 0.0262(15) -0.0021(12) 0.0002(11) 0.0154(13)
C14 0.0215(14) 0.0365(16) 0.0317(17) -0.0110(13) -0.0016(12) 0.0144(13)
C15 0.0281(15) 0.0215(14) 0.0435(19) -0.0069(13) 0.0028(13) 0.0103(12)
C16 0.0252(14) 0.0250(14) 0.0323(16) 0.0001(12) 0.0017(12) 0.0125(12)
C17 0.0444(19) 0.045(2) 0.042(2) -0.0184(16) -0.0029(15) 0.0186(16)
C18 0.0178(12) 0.0203(13) 0.0229(14) -0.0032(10) 0.0007(10) 0.0081(10)
C19 0.0185(13) 0.0294(15) 0.0280(16) 0.0028(12) 0.0009(11) 0.0125(12)
C20 0.0243(14) 0.0258(14) 0.0274(15) -0.0019(11) -0.0034(11) 0.0134(12)
C21 0.0292(14) 0.0223(14) 0.0253(15) -0.0012(11) -0.0002(11) 0.0157(12)
C22 0.0201(13) 0.0275(14) 0.0238(15) 0.0040(11) 0.0032(11) 0.0110(12)

loop_
_atom_type_symbol
_atom_type_description
_atom_type_scat_dispersion_real
_atom_type_scat_dispersion_imag
_atom_type_scat_source
C C 0.0181 0.0091 'International Tables Vol C Tables 4.2.6.8 and 6.1.1.4'
H H 0.0000 0.0000 'International Tables Vol C Tables 4.2.6.8 and 6.1.1.4'
N N 0.0311 0.0180 'International Tables Vol C Tables 4.2.6.8 and 6.1.1.4'
Co Co -2.3653 3.6143 'International Tables Vol C Tables 4.2.6.8 and 6.1.1.4'

loop_
_geom_angle_atom_site_label_1
_geom_angle_atom_site_label_2
_geom_angle_atom_site_label_3
_geom_angle
_geom_angle_site_symmetry_1
_geom_angle_site_symmetry_3
N2 Co1 N2 179.999(1) . 10_676
N2 Co1 N1 91.24(8) . 10_676
N2 Co1 N1 88.77(8) 10_676 10_676
N2 Co1 N1 88.77(8) . .
N2 Co1 N1 91.23(8) 10_676 .
N1 Co1 N1 179.995(1) 10_676 .
N2 Co1 N3 93.16(8) . 10_676
N2 Co1 N3 86.84(8) 10_676 10_676
N1 Co1 N3 96.44(8) 10_676 10_676
N1 Co1 N3 83.56(8) . 10_676
N2 Co1 N3 86.85(8) . .
N2 Co1 N3 93.15(8) 10_676 .
N1 Co1 N3 83.56(8) 10_676 .
N1 Co1 N3 96.44(8) . .
N3 Co1 N3 180.0 10_676 .
C1 N1 C4 104.8(2) . .
C1 N1 Co1 126.07(16) . .
C4 N1 Co1 128.38(16) . .
C9 N2 C6 105.18(19) . .
C9 N2 Co1 125.86(16) . .
C6 N2 Co1 128.66(16) . .
C21 N3 C20 116.5(2) . .
C21 N3 Co1 122.58(16) . .
C20 N3 Co1 119.65(17) . .
N1 C1 C10 125.3(2) . 10_676
N1 C1 C2 110.6(2) . .
C10 C1 C2 124.1(2) 10_676 .
C3 C2 C1 107.2(2) . .
C3 C2 H2 126.4 . .
C1 C2 H2 126.4 . .
C2 C3 C4 106.7(2) . .
C2 C3 H3 126.6 . .
C4 C3 H3 126.6 . .
N1 C4 C5 125.3(2) . .
N1 C4 C3 110.6(2) . .
C5 C4 C3 123.9(2) . .
C6 C5 C4 123.3(2) . .
C6 C5 C11 118.0(2) . .
C4 C5 C11 118.8(2) . .
N2 C6 C5 125.5(2) . .
N2 C6 C7 110.2(2) . .
C5 C6 C7 124.3(2) . .
C8 C7 C6 107.2(2) . .
C8 C7 H7 126.4 . .
C6 C7 H7 126.4 . .
C7 C8 C9 107.2(2) . .
C7 C8 H8 126.4 . .
C9 C8 H8 126.4 . .
N2 C9 C10 125.9(2) . .
N2 C9 C8 110.2(2) . .
C10 C9 C8 123.9(2) . .
C9 C10 C1 125.0(2) . 10_676
C9 C10 C18 116.8(2) . .
C1 C10 C18 118.2(2) 10_676 .
C12 C11 C16 118.0(2) . .
C12 C11 C5 120.9(2) . .
C16 C11 C5 121.1(2) . .
C11 C12 C13 121.1(2) . .
C11 C12 H12 119.5 . .
C13 C12 H12 119.5 . .
C14 C13 C12 121.3(3) . .
C14 C13 H13 119.4 . .
C12 C13 H13 119.4 . .
C13 C14 C15 117.8(3) . .
C13 C14 C17 120.7(3) . .
C15 C14 C17 121.4(3) . .
C14 C15 C16 121.3(3) . .
C14 C15 H15 119.4 . .
C16 C15 H15 119.4 . .
C15 C16 C11 120.6(3) . .
C15 C16 H16 119.7 . .
C11 C16 H16 119.7 . .
C14 C17 H17A 109.5 . .
C14 C17 H17B 109.5 . .
H17A C17 H17B 109.5 . .
C14 C17 H17C 109.5 . .
H17A C17 H17C 109.5 . .
H17B C17 H17C 109.5 . .
C19 C18 C22 117.7(2) . .
C19 C18 C10 121.7(2) . .
C22 C18 C10 120.6(2) . .
C20 C19 C18 119.1(2) 6_465 .
C20 C19 H19 120.4 6_465 .
C18 C19 H19 120.4 . .
N3 C20 C19 124.0(2) . 8_664
N3 C20 H20 118.0 . .
C19 C20 H20 118.0 8_664 .
N3 C21 C22 123.5(2) . 8_664
N3 C21 H21 118.2 . .
C22 C21 H21 118.2 8_664 .
C21 C22 C18 119.2(2) 6_465 .
C21 C22 H22 120.4 6_465 .
C18 C22 H22 120.4 . .

loop_
_geom_bond_atom_site_label_1
_geom_bond_atom_site_label_2
_geom_bond_distance
_geom_bond_site_symmetry_2
Co1 N2 1.9905(19) .
Co1 N2 1.9906(19) 10_676
Co1 N1 1.998(2) 10_676
Co1 N1 1.998(2) .
Co1 N3 2.259(2) 10_676
Co1 N3 2.259(2) .
N1 C1 1.374(3) .
N1 C4 1.384(3) .
N2 C9 1.379(3) .
N2 C6 1.382(3) .
N3 C21 1.337(3) .
N3 C20 1.340(3) .
C1 C10 1.392(3) 10_676
C1 C2 1.437(3) .
C2 C3 1.346(3) .
C2 H2 0.9300 .
C3 C4 1.436(3) .
C3 H3 0.9300 .
C4 C5 1.393(3) .
C5 C6 1.391(3) .
C5 C11 1.498(3) .
C6 C7 1.436(3) .
C7 C8 1.342(3) .
C7 H7 0.9300 .
C8 C9 1.439(3) .
C8 H8 0.9300 .
C9 C10 1.383(3) .
C10 C1 1.392(3) 10_676
C10 C18 1.492(3) .
C11 C12 1.383(3) .
C11 C16 1.397(3) .
C12 C13 1.388(4) .
C12 H12 0.9300 .
C13 C14 1.385(4) .
C13 H13 0.9300 .
C14 C15 1.386(4) .
C14 C17 1.508(4) .
C15 C16 1.391(4) .
C15 H15 0.9300 .
C16 H16 0.9300 .
C17 H17A 0.9600 .
C17 H17B 0.9600 .
C17 H17C 0.9600 .
C18 C19 1.381(3) .
C18 C22 1.390(3) .
C19 C20 1.381(3) 6_465
C19 H19 0.9300 .
C20 C19 1.381(3) 8_664
C20 H20 0.9300 .
C21 C22 1.385(3) 8_664
C21 H21 0.9300 .
C22 C21 1.385(3) 6_465
C22 H22 0.9300 .

loop_
_geom_torsion_atom_site_label_1
_geom_torsion_atom_site_label_2
_geom_torsion_atom_site_label_3
_geom_torsion_atom_site_label_4
_geom_torsion
_geom_torsion_site_symmetry_1
_geom_torsion_site_symmetry_4
N2 Co1 N1 C1 -171.4(2) . .
N2 Co1 N1 C1 8.6(2) 10_676 .
N1 Co1 N1 C1 -50(10) 10_676 .
N3 Co1 N1 C1 -78.08(19) 10_676 .
N3 Co1 N1 C1 101.92(19) . .
N2 Co1 N1 C4 -2.8(2) . .
N2 Co1 N1 C4 177.2(2) 10_676 .
N1 Co1 N1 C4 119(10) 10_676 .
N3 Co1 N1 C4 90.6(2) 10_676 .
N3 Co1 N1 C4 -89.4(2) . .
N2 Co1 N2 C9 166(8) 10_676 .
N1 Co1 N2 C9 6.8(2) 10_676 .
N1 Co1 N2 C9 -173.3(2) . .
N3 Co1 N2 C9 103.27(19) 10_676 .
N3 Co1 N2 C9 -76.73(19) . .
N2 Co1 N2 C6 -21(8) 10_676 .
N1 Co1 N2 C6 179.5(2) 10_676 .
N1 Co1 N2 C6 -0.5(2) . .
N3 Co1 N2 C6 -84.0(2) 10_676 .
N3 Co1 N2 C6 96.0(2) . .
N2 Co1 N3 C21 -23.18(19) . .
N2 Co1 N3 C21 156.82(19) 10_676 .
N1 Co1 N3 C21 -114.8(2) 10_676 .
N1 Co1 N3 C21 65.2(2) . .
N3 Co1 N3 C21 -163.1(18) 10_676 .
N2 Co1 N3 C20 143.47(19) . .
N2 Co1 N3 C20 -36.53(19) 10_676 .
N1 Co1 N3 C20 51.87(19) 10_676 .
N1 Co1 N3 C20 -128.13(19) . .
N3 Co1 N3 C20 3.6(17) 10_676 .
C4 N1 C1 C10 -177.7(2) . 10_676
Co1 N1 C1 C10 -6.8(3) . 10_676
C4 N1 C1 C2 0.7(3) . .
Co1 N1 C1 C2 171.47(16) . .
N1 C1 C2 C3 -0.3(3) . .
C10 C1 C2 C3 178.0(2) 10_676 .
C1 C2 C3 C4 -0.1(3) . .
C1 N1 C4 C5 175.0(2) . .
Co1 N1 C4 C5 4.5(3) . .
C1 N1 C4 C3 -0.7(3) . .
Co1 N1 C4 C3 -171.26(16) . .
C2 C3 C4 N1 0.5(3) . .
C2 C3 C4 C5 -175.3(2) . .
N1 C4 C5 C6 -2.2(4) . .
C3 C4 C5 C6 173.0(2) . .
N1 C4 C5 C11 178.0(2) . .
C3 C4 C5 C11 -6.8(4) . .
C9 N2 C6 C5 176.4(2) . .
Co1 N2 C6 C5 2.5(4) . .
C9 N2 C6 C7 -1.4(3) . .
Co1 N2 C6 C7 -175.31(16) . .
C4 C5 C6 N2 -1.4(4) . .
C11 C5 C6 N2 178.4(2) . .
C4 C5 C6 C7 176.1(2) . .
C11 C5 C6 C7 -4.0(4) . .
N2 C6 C7 C8 0.7(3) . .
C5 C6 C7 C8 -177.2(2) . .
C6 C7 C8 C9 0.4(3) . .
C6 N2 C9 C10 -177.0(2) . .
Co1 N2 C9 C10 -2.9(3) . .
C6 N2 C9 C8 1.7(3) . .
Co1 N2 C9 C8 175.76(16) . .
C7 C8 C9 N2 -1.3(3) . .
C7 C8 C9 C10 177.4(2) . .
N2 C9 C10 C1 -2.2(4) . 10_676
C8 C9 C10 C1 179.3(2) . 10_676
N2 C9 C10 C18 177.2(2) . .
C8 C9 C10 C18 -1.3(4) . .
C6 C5 C11 C12 114.7(3) . .
C4 C5 C11 C12 -65.5(3) . .
C6 C5 C11 C16 -64.6(3) . .
C4 C5 C11 C16 115.3(3) . .
C16 C11 C12 C13 0.6(4) . .
C5 C11 C12 C13 -178.7(2) . .
C11 C12 C13 C14 -0.9(4) . .
C12 C13 C14 C15 0.7(4) . .
C12 C13 C14 C17 -177.8(2) . .
C13 C14 C15 C16 -0.3(4) . .
C17 C14 C15 C16 178.2(3) . .
C14 C15 C16 C11 0.0(4) . .
C12 C11 C16 C15 -0.2(4) . .
C5 C11 C16 C15 179.1(2) . .
C9 C10 C18 C19 103.6(3) . .
C1 C10 C18 C19 -77.0(3) 10_676 .
C9 C10 C18 C22 -73.7(3) . .
C1 C10 C18 C22 105.7(3) 10_676 .
C22 C18 C19 C20 0.1(4) . 6_465
C10 C18 C19 C20 -177.3(2) . 6_465
C21 N3 C20 C19 0.0(4) . 8_664
Co1 N3 C20 C19 -167.5(2) . 8_664
C20 N3 C21 C22 -0.1(4) . 8_664
Co1 N3 C21 C22 167.0(2) . 8_664
C19 C18 C22 C21 -0.2(4) . 6_465
C10 C18 C22 C21 177.2(2) . 6_465
